data_2101980
loop_
_publ_author_name
'Gregson, Richard M.'
'Glidewell, Christopher'
'Ferguson, George'
'Lough, Alan J.'

_publ_section_title
;
 <i>meso</i>-5,5,7,12,12,14-Hexamethyl-1,4,8,11-tetraazacyclotetradecane
 as a building block in supramolecular chemistry; salts formed with
 2,2'-biphenol, 4,4'-biphenol, 4,4'-thiodiphenol,
 4,4'-sulfonyldiphenol, 3- and 4-hydroxybenzoic acids,
 3,5-dihydroxybenzoic acid and phenylphosphonic acid; supramolecular
 structures in zero, one, two and three dimensions
;
_journal_issue 1
_journal_name_full 'Acta Crystallographica Section B'
_journal_page_first 39
_journal_page_last 57
_journal_paper_doi 10.1107/S0108768199006072
_journal_volume 56
_journal_year 2000
_chemical_formula_moiety 'C16 H38 N4 2+, 2(C7 H5 O3 -), C H4 O'
_chemical_formula_sum 'C31 H52 N4 O7'
_chemical_formula_weight 592.77
_chemical_name_systematic
;
Meso-5,5,7,12,12,14-hexamethyl-1,4,8,11-tetraazayclotetradecane-
4-hydroxybenzoic acid-methanol (1/2/1)
;
_space_group_IT_number 2
_symmetry_cell_setting triclinic
_symmetry_space_group_name_Hall '-P 1'
_symmetry_space_group_name_H-M 'P -1'
_cell_angle_alpha 88.704(5)
_cell_angle_beta 78.675(4)
_cell_angle_gamma 77.525(4)
_cell_formula_units_Z 2
_cell_length_a 9.4481(7)
_cell_length_b 9.8905(6)
_cell_length_c 18.0942(12)
_cell_measurement_reflns_used 18522
_cell_measurement_temperature 100.0(10)
_cell_measurement_theta_max 26.4
_cell_measurement_theta_min 4.2
_cell_volume 1618.43(19)
_computing_cell_refinement 'DENZO (Nonius, 1998)'
_computing_data_collection 'KappaCCD (Nonius, 1998)'
_computing_data_reduction 'DENZO  (Nonius, 1998)'
_computing_molecular_graphics 'NRCVAX96, ORTEP (Johnson, 1976), PLATON (Spek, 1998)'
_computing_publication_material 'NRCVAX96, SHELXL97  and WordPerfect macro PREP8 (Ferguson, 1998)'
_computing_structure_refinement 'NRCVAX96 and SHELXL97 (Sheldrick, 1997b)'
_computing_structure_solution 'SHELXS97 (Sheldrick, 1997a)'
_diffrn_ambient_temperature 100.0(10)
_diffrn_measurement_device 'Nonius KappaCCD'
_diffrn_measurement_method \w
_diffrn_radiation_monochromator graphite
_diffrn_radiation_source 'X-ray tube'
_diffrn_radiation_type 'Mo K\a'
_diffrn_radiation_wavelength .71073
_diffrn_reflns_av_R_equivalents .091
_diffrn_reflns_av_sigmaI/netI .1616
_diffrn_reflns_limit_h_max 11
_diffrn_reflns_limit_h_min 0
_diffrn_reflns_limit_k_max 12
_diffrn_reflns_limit_k_min -11
_diffrn_reflns_limit_l_max 22
_diffrn_reflns_limit_l_min -22
_diffrn_reflns_number 18522
_diffrn_reflns_theta_full 25.00
_diffrn_reflns_theta_max 26.41
_diffrn_reflns_theta_min 4.21
_diffrn_standards_decay_% 0
_exptl_absorpt_coefficient_mu .086
_exptl_absorpt_correction_T_max 1.0000
_exptl_absorpt_correction_T_min 1.0000
_exptl_absorpt_correction_type none
_exptl_crystal_colour colourless
_exptl_crystal_density_diffrn 1.216
_exptl_crystal_density_method 'not measured'
_exptl_crystal_description block
_exptl_crystal_F_000 644
_exptl_crystal_size_max .35
_exptl_crystal_size_mid .20
_exptl_crystal_size_min .20
_refine_diff_density_max .237
_refine_diff_density_min -.221
_refine_ls_extinction_coef .0048(11)
_refine_ls_extinction_method SHELXL
_refine_ls_goodness_of_fit_ref .843
_refine_ls_hydrogen_treatment constr
_refine_ls_matrix_type full
_refine_ls_number_parameters 394
_refine_ls_number_reflns 6587
_refine_ls_number_restraints 0
_refine_ls_restrained_S_all .843
_refine_ls_R_factor_all .1521
_refine_ls_R_factor_gt .0520
_refine_ls_shift/su_max .001
_refine_ls_shift/su_mean .000
_refine_ls_structure_factor_coef Fsqd
_refine_ls_weighting_details 'calc w=1/[\s^2^(Fo^2^)+(0.0462P)^2^] where P=(Fo^2^+2Fc^2^)/3'
_refine_ls_weighting_scheme calc
_refine_ls_wR_factor_ref .1199
_reflns_number_gt 2949
_reflns_number_total 6587
_reflns_threshold_expression >2\s(I)
_cod_data_source_file na0090.cif
_cod_data_source_block 5
_cod_database_code 2101980

loop_
_symmetry_equiv_pos_as_xyz
'x, y, z'
'-x, -y, -z'

loop_
_atom_site_label
_atom_site_fract_x
_atom_site_fract_y
_atom_site_fract_z
_atom_site_U_iso_or_equiv
_atom_site_adp_type
_atom_site_calc_flag
_atom_site_refinement_flags
_atom_site_occupancy
_atom_site_disorder_assembly
_atom_site_disorder_group
_atom_site_type_symbol
N11 .0581(2) 1.14634(18) .05413(12) .0282(5) Uani d . 1 . . N
C12 -.0809(3) 1.2146(2) .10162(15) .0323(7) Uani d . 1 . . C
C13 -.1717(3) 1.1116(2) .13351(14) .0314(7) Uani d . 1 . . C
N14 -.1966(2) 1.02788(18) .07178(11) .0273(5) Uani d . 1 . . N
C15 -.2930(3) .9248(2) .09334(15) .0300(6) Uani d . 1 . . C
C151 -.4463(3) 1.0006(3) .13263(16) .0389(7) Uani d . 1 . . C
C152 -.2226(5) .8143(4) .1439(2) .0301(13) Uani d P .584(5) . . C
C16 -.3022(3) .8537(2) .02107(15) .0323(7) Uani d . 1 . . C
C17 -.1611(3) .7632(2) -.02441(16) .0337(7) Uani d . 1 . . C
C171 -.2027(3) .6843(3) -.08635(17) .0464(8) Uani d . 1 . . C
C172 -.0866(7) .6546(6) .0335(4) .050(2) Uani d P .416(5) . . C
N21 .5580(2) .35942(19) .57514(12) .0305(5) Uani d . 1 . . N
C22 .7120(3) .3734(2) .57168(15) .0296(6) Uani d . 1 . . C
C23 .7908(3) .3797(2) .49110(15) .0317(7) Uani d . 1 . . C
N24 .7259(2) .51046(18) .45557(11) .0269(5) Uani d . 1 . . N
C25 .7840(3) .5265(2) .37250(14) .0288(6) Uani d . 1 . . C
C251 .9407(3) .5502(3) .36330(16) .0384(7) Uani d . 1 . . C
C252 .7816(3) .3989(2) .32830(15) .0409(7) Uani d . 1 . . C
C26 .6832(3) .6570(2) .34857(15) .0326(7) Uani d . 1 . . C
C27 .5235(3) .6509(2) .34705(15) .0316(7) Uani d . 1 . . C
C271 .4531(3) .7739(3) .30435(16) .0429(8) Uani d . 1 . . C
O31 .32303(19) .79367(16) .02026(10) .0366(5) Uani d . 1 . . O
O32 .13097(19) .84985(15) .11570(10) .0322(5) Uani d . 1 . . O
O34 .51690(18) .31050(16) .23799(10) .0323(4) Uani d . 1 . . O
C31 .3188(3) .6491(2) .12526(14) .0247(6) Uani d . 1 . . C
C32 .4594(3) .5722(2) .09665(15) .0286(6) Uani d . 1 . . C
C33 .5239(3) .4601(2) .13438(15) .0302(6) Uani d . 1 . . C
C34 .4475(3) .4208(2) .20190(14) .0252(6) Uani d . 1 . . C
C35 .3058(3) .4930(2) .23037(14) .0286(6) Uani d . 1 . . C
C36 .2424(3) .6055(2) .19213(14) .0284(6) Uani d . 1 . . C
C37 .2528(3) .7722(2) .08461(15) .0287(6) Uani d . 1 . . C
O41 .36644(19) .28621(16) .37491(10) .0328(4) Uani d . 1 . . O
O42 .19257(18) .28052(16) .47672(10) .0352(5) Uani d . 1 . . O
O44 .00216(18) -.11098(16) .25975(10) .0332(5) Uani d . 1 . . O
C41 .1857(3) .1533(2) .36872(15) .0273(6) Uani d . 1 . . C
C42 .2264(3) .1330(2) .29082(15) .0301(6) Uani d . 1 . . C
C43 .1656(3) .0463(2) .25408(15) .0315(7) Uani d . 1 . . C
C44 .0645(3) -.0235(2) .29374(15) .0267(6) Uani d . 1 . . C
C45 .0227(3) -.0061(2) .37097(15) .0317(7) Uani d . 1 . . C
C46 .0836(3) .0838(2) .40718(15) .0304(6) Uani d . 1 . . C
C47 .2520(3) .2466(2) .40966(16) .0287(6) Uani d . 1 . . C
O1 .5917(2) .16624(17) .44604(12) .0456(5) Uani d . 1 . . O
C1 .6208(3) .0293(3) .4182(2) .0585(10) Uani d . 1 . . C
H11A .1045 1.0792 .0809 .034 Uiso calc R 1 . . H
H12A -.1366 1.2814 .0722 .039 Uiso calc R 1 . . H
H12B -.0607 1.2643 .1426 .039 Uiso calc R 1 . . H
H13A -.1209 1.0508 .1673 .038 Uiso calc R 1 . . H
H13B -.2661 1.1602 .1622 .038 Uiso calc R 1 . . H
H14E -.1078 .9816 .0470 .033 Uiso calc R 1 . . H
H14A -.2366 1.0868 .0391 .033 Uiso calc R 1 . . H
H15A -.4873 1.0691 .0997 .058 Uiso calc R 1 . . H
H15B -.4393 1.0450 .1780 .058 Uiso calc R 1 . . H
H15C -.5091 .9356 .1449 .058 Uiso calc R 1 . . H
H15D -.1264 .7682 .1177 .045 Uiso calc PR .584(5) . . H
H15E -.2837 .7479 .1565 .045 Uiso calc PR .584(5) . . H
H15F -.2138 .8576 .1893 .045 Uiso calc PR .584(5) . . H
H16A -.3407 .9251 -.0119 .039 Uiso calc R 1 . . H
H16B -.3746 .7964 .0341 .039 Uiso calc R 1 . . H
H17A -.1149 .6268 -.1151 .070 Uiso calc R 1 . . H
H17B -.2496 .7493 -.1190 .070 Uiso calc R 1 . . H
H17C -.2693 .6275 -.0636 .070 Uiso calc R 1 . . H
H17D .0026 .5964 .0065 .075 Uiso calc PR .416(5) . . H
H17E -.1546 .5985 .0553 .075 Uiso calc PR .416(5) . . H
H17F -.0638 .7051 .0727 .075 Uiso calc PR .416(5) . . H
H21A .5591 .2833 .5485 .037 Uiso calc R 1 . . H
H22A .7644 .2950 .5959 .036 Uiso calc R 1 . . H
H22B .7116 .4570 .5988 .036 Uiso calc R 1 . . H
H23A .8948 .3753 .4897 .038 Uiso calc R 1 . . H
H23B .7826 .3007 .4627 .038 Uiso calc R 1 . . H
H24A .7405 .5822 .4807 .032 Uiso calc R 1 . . H
H24E .6276 .5174 .4623 .032 Uiso calc R 1 . . H
H25A .9392 .6316 .3916 .058 Uiso calc R 1 . . H
H25B .9792 .5623 .3110 .058 Uiso calc R 1 . . H
H25C 1.0024 .4716 .3816 .058 Uiso calc R 1 . . H
H25D .6820 .3861 .3352 .061 Uiso calc R 1 . . H
H25E .8427 .3192 .3460 .061 Uiso calc R 1 . . H
H25F .8186 .4106 .2758 .061 Uiso calc R 1 . . H
H26A .6810 .7325 .3824 .039 Uiso calc R 1 . . H
H26B .7289 .6805 .2985 .039 Uiso calc R 1 . . H
H27 .5257 .5663 .3193 .038 Uiso calc R 1 . . H
H27A .3530 .7691 .3035 .064 Uiso calc R 1 . . H
H27B .5082 .7713 .2536 .064 Uiso calc R 1 . . H
H27C .4537 .8585 .3291 .064 Uiso calc R 1 . . H
H34 .4658 .3028 .2794 .048 Uiso calc R 1 . . H
H32 .5115 .5967 .0510 .034 Uiso calc R 1 . . H
H33 .6189 .4107 .1144 .036 Uiso calc R 1 . . H
H35 .2529 .4661 .2751 .034 Uiso calc R 1 . . H
H36 .1465 .6532 .2116 .034 Uiso calc R 1 . . H
H44 .0478 -.1281 .2164 .050 Uiso calc R 1 . . H
H42 .2954 .1786 .2633 .036 Uiso calc R 1 . . H
H43 .1931 .0347 .2020 .038 Uiso calc R 1 . . H
H45 -.0448 -.0533 .3984 .038 Uiso calc R 1 . . H
H46 .0541 .0971 .4591 .036 Uiso calc R 1 . . H
H1 .5252 .2139 .4278 .068 Uiso calc R 1 . . H
H1A .6820 -.0304 .4475 .088 Uiso calc R 1 . . H
H1B .6711 .0250 .3665 .088 Uiso calc R 1 . . H
H1C .5294 -.0001 .4217 .088 Uiso calc R 1 . . H
H15 -.2496 .8560 .1270 .036 Uiso calc PR .416(5) B -1 H
H17 -.1154 .6960 .0093 .040 Uiso calc PR .584(5) B -2 H

loop_
_atom_site_aniso_label
_atom_site_aniso_U_11
_atom_site_aniso_U_22
_atom_site_aniso_U_33
_atom_site_aniso_U_12
_atom_site_aniso_U_13
_atom_site_aniso_U_23
N11 .0255(12) .0263(11) .0328(14) -.0053(9) -.0061(11) -.0016(10)
C12 .0285(15) .0329(14) .0342(18) -.0049(12) -.0044(13) -.0064(13)
C13 .0312(16) .0324(14) .0284(16) -.0023(11) -.0048(13) -.0042(12)
N14 .0248(12) .0303(11) .0254(13) -.0038(9) -.0041(10) .0007(10)
C15 .0252(15) .0324(14) .0333(17) -.0083(11) -.0062(13) .0067(13)
C151 .0303(16) .0460(16) .0394(19) -.0123(13) -.0010(14) .0059(14)
C152 .033(3) .039(3) .023(3) -.017(2) -.007(2) .003(2)
C16 .0288(15) .0349(14) .0367(18) -.0127(11) -.0083(14) .0009(13)
C17 .0296(16) .0324(14) .0408(19) -.0110(12) -.0053(14) -.0037(13)
C171 .0424(18) .0471(17) .054(2) -.0208(14) -.0059(16) -.0112(16)
C172 .043(5) .046(4) .059(6) -.008(3) -.007(4) .005(4)
N21 .0298(13) .0329(12) .0300(14) -.0093(9) -.0061(11) .0005(10)
C22 .0281(15) .0289(13) .0331(17) -.0053(11) -.0104(14) .0044(12)
C23 .0284(15) .0285(14) .0368(18) -.0033(11) -.0063(14) .0018(13)
N24 .0244(12) .0264(11) .0309(14) -.0072(9) -.0054(11) -.0033(10)
C25 .0311(16) .0312(14) .0240(16) -.0102(11) -.0014(13) -.0018(12)
C251 .0300(16) .0464(16) .0360(19) -.0065(12) -.0013(14) .0026(14)
C252 .0492(18) .0369(15) .0356(18) -.0064(13) -.0084(15) -.0057(13)
C26 .0374(17) .0358(14) .0251(16) -.0111(12) -.0040(14) .0020(12)
C27 .0345(16) .0340(15) .0276(17) -.0094(12) -.0078(14) .0059(13)
C271 .0388(18) .0498(17) .042(2) -.0106(13) -.0122(16) .0167(15)
O31 .0376(11) .0419(11) .0276(12) -.0070(8) -.0030(10) .0080(9)
O32 .0345(11) .0306(9) .0289(11) -.0013(8) -.0069(9) .0018(8)
O34 .0294(10) .0329(9) .0315(12) -.0040(8) -.0021(9) .0042(9)
C31 .0292(15) .0231(13) .0231(15) -.0078(11) -.0055(13) -.0013(11)
C32 .0288(15) .0315(14) .0256(16) -.0110(11) -.0001(13) -.0008(12)
C33 .0253(15) .0298(14) .0325(18) -.0043(11) -.0002(14) .0010(13)
C34 .0275(15) .0206(13) .0279(16) -.0042(11) -.0076(13) -.0013(12)
C35 .0289(15) .0339(14) .0224(16) -.0090(12) -.0010(13) .0023(12)
C36 .0243(15) .0299(14) .0286(17) -.0011(11) -.0044(13) -.0022(13)
C37 .0319(16) .0312(14) .0261(17) -.0103(12) -.0093(14) .0004(13)
O41 .0341(11) .0356(10) .0306(12) -.0115(8) -.0068(10) .0035(8)
O42 .0379(11) .0407(11) .0270(12) -.0120(8) -.0014(10) -.0078(9)
O44 .0371(11) .0356(10) .0274(12) -.0115(8) -.0034(9) -.0030(9)
C41 .0267(15) .0258(13) .0283(16) -.0031(11) -.0057(13) .0006(12)
C42 .0306(15) .0329(14) .0265(16) -.0081(11) -.0038(13) .0022(12)
C43 .0347(16) .0363(15) .0233(16) -.0079(12) -.0052(14) .0005(13)
C44 .0251(15) .0272(13) .0277(17) -.0040(11) -.0065(13) .0000(12)
C45 .0308(15) .0338(15) .0310(17) -.0118(12) -.0018(14) .0001(13)
C46 .0345(16) .0324(14) .0225(16) -.0036(12) -.0054(13) .0006(12)
C47 .0289(16) .0248(14) .0311(18) -.0012(11) -.0083(14) .0039(13)
O1 .0483(14) .0393(11) .0524(14) -.0072(9) -.0192(11) -.0063(10)
C1 .052(2) .0422(17) .079(3) -.0040(14) -.0126(19) -.0084(17)

loop_
_atom_type_symbol
_atom_type_description
_atom_type_scat_dispersion_real
_atom_type_scat_dispersion_imag
_atom_type_scat_source
C C .0033 .0016 'International Tables Vol C Tables 4.2.6.8 and 6.1.1.4'
H H .0000 .0000 'International Tables Vol C Tables 4.2.6.8 and 6.1.1.4'
N N .0061 .0033 'International Tables Vol C Tables 4.2.6.8 and 6.1.1.4'
O O .0106 .0060 'International Tables Vol C Tables 4.2.6.8 and 6.1.1.4'

loop_
_geom_angle_atom_site_label_1
_geom_angle_atom_site_label_2
_geom_angle_atom_site_label_3
_geom_angle_site_symmetry_1
_geom_angle_site_symmetry_3
_geom_angle
_geom_angle_publ_flag
C12 N11 C17 . 2_575 115.79(18) no
N11 C12 C13 . . 111.26(19) no
N14 C13 C12 . . 110.4(2) no
C13 N14 C15 . . 117.6(2) no
N14 C15 C151 . . 109.23(18) no
N14 C15 C16 . . 107.6(2) no
C151 C15 C16 . . 110.1(2) no
N14 C15 C152 . . 110.0(2) no
C151 C15 C152 . . 111.4(3) no
C16 C15 C152 . . 108.3(2) no
C15 C16 C17 . . 118.5(2) no
N11 C17 C16 2_575 . 108.15(18) no
N11 C17 C171 2_575 . 113.4(2) no
C16 C17 C171 . . 108.7(2) no
N11 C17 C172 2_575 . 108.6(3) no
C16 C17 C172 . . 107.5(3) no
C171 C17 C172 . . 110.2(3) no
C27 N21 C22 2_666 . 113.2(2) no
N21 C22 C23 . . 110.9(2) no
N24 C23 C22 . . 110.77(19) no
C23 N24 C25 . . 117.16(18) no
N24 C25 C252 . . 110.4(2) no
N24 C25 C251 . . 108.0(2) no
C252 C25 C251 . . 111.1(2) no
N24 C25 C26 . . 106.02(18) no
C252 C25 C26 . . 111.8(2) no
C251 C25 C26 . . 109.2(2) no
C27 C26 C25 . . 117.8(2) no
N21 C27 C271 2_666 . 113.9(2) no
N21 C27 C26 2_666 . 109.6(2) no
C271 C27 C26 . . 110.0(2) no
C32 C31 C36 . . 117.4(2) no
C32 C31 C37 . . 120.6(2) no
C36 C31 C37 . . 122.0(2) no
C33 C32 C31 . . 121.5(3) no
C32 C33 C34 . . 120.1(2) no
O34 C34 C35 . . 122.4(2) yes
O34 C34 C33 . . 118.1(2) yes
C35 C34 C33 . . 119.5(2) no
C34 C35 C36 . . 119.8(3) no
C35 C36 C31 . . 121.6(2) no
O31 C37 O32 . . 123.3(2) yes
O31 C37 C31 . . 117.2(2) no
O32 C37 C31 . . 119.5(2) no
C46 C41 C42 . . 117.7(2) no
C46 C41 C47 . . 120.9(2) no
C42 C41 C47 . . 121.4(2) no
C43 C42 C41 . . 120.7(3) no
C44 C43 C42 . . 120.6(2) no
O44 C44 C43 . . 122.6(2) yes
O44 C44 C45 . . 117.5(2) yes
C43 C44 C45 . . 119.9(2) no
C44 C45 C46 . . 118.7(2) no
C41 C46 C45 . . 122.2(2) no
O42 C47 O41 . . 123.2(2) yes
O42 C47 C41 . . 118.2(2) no
O41 C47 C41 . . 118.6(2) no

loop_
_geom_bond_atom_site_label_1
_geom_bond_atom_site_label_2
_geom_bond_site_symmetry_2
_geom_bond_distance
_geom_bond_publ_flag
N11 C12 . 1.456(3) yes
N11 C17 2_575 1.479(3) yes
C12 C13 . 1.504(3) no
C13 N14 . 1.489(3) yes
N14 C15 . 1.505(3) yes
C15 C151 . 1.522(3) no
C15 C16 . 1.525(3) no
C15 C152 . 1.535(5) no
C16 C17 . 1.531(3) no
C17 N11 2_575 1.479(3) no
C17 C171 . 1.537(3) no
C17 C172 . 1.631(7) no
N21 C27 2_666 1.479(3) yes
N21 C22 . 1.480(3) yes
C22 C23 . 1.508(3) no
C23 N24 . 1.495(3) yes
N24 C25 . 1.513(3) yes
C25 C252 . 1.516(3) no
C25 C251 . 1.525(3) no
C25 C26 . 1.538(3) no
C26 C27 . 1.529(3) no
C27 N21 2_666 1.479(3) no
C27 C271 . 1.526(3) no
O31 C37 . 1.260(3) yes
O32 C37 . 1.270(3) yes
O34 C34 . 1.369(3) yes
C31 C32 . 1.387(3) no
C31 C36 . 1.392(3) no
C31 C37 . 1.491(3) no
C32 C33 . 1.380(3) no
C33 C34 . 1.385(3) no
C34 C35 . 1.379(3) no
C35 C36 . 1.384(3) no
O41 C47 . 1.274(3) yes
O42 C47 . 1.253(3) yes
O44 C44 . 1.364(3) yes
C41 C46 . 1.374(3) no
C41 C42 . 1.393(3) no
C41 C47 . 1.502(3) no
C42 C43 . 1.377(3) no
C43 C44 . 1.377(3) no
C44 C45 . 1.380(3) no
C45 C46 . 1.395(3) no
O1 C1 . 1.407(3) yes

loop_
_geom_hbond_atom_site_label_D
_geom_hbond_atom_site_label_H
_geom_hbond_atom_site_label_A
_geom_hbond_site_symmetry_A
_geom_hbond_distance_DH
_geom_hbond_distance_HA
_geom_hbond_distance_DA
_geom_hbond_angle_DHA
_geom_hbond_publ_flag
O1 H1 O41 . .82 1.94 2.740(3) 167 yes
N11 H11A O32 . .90 2.31 3.098(2) 145 yes
N14 H14A O31 2_575 .90 1.76 2.656(3) 177 yes
N14 H14E N11 . .90 2.51 2.857(3) 103 no
N14 H14E N11 2_575 .90 2.16 2.811(3) 128 yes
N21 H21A O1 . .90 2.14 2.976(3) 154 yes
N24 H24A O42 2_666 .90 1.86 2.746(2) 169 yes
N24 H24E N21 . .90 2.61 2.993(3) 107 no
N24 H24E N21 2_666 .90 2.13 2.867(3) 139 yes
O34 H34 O41 . .82 1.82 2.637(3) 175 yes
O44 H44 O32 1_545 .82 1.83 2.650(3) 173 yes

loop_
_geom_torsion_atom_site_label_1
_geom_torsion_atom_site_label_2
_geom_torsion_atom_site_label_3
_geom_torsion_atom_site_label_4
_geom_torsion_site_symmetry_1
_geom_torsion_site_symmetry_4
_geom_torsion
_geom_torsion_publ_flag
C17 N11 C12 C13 2_575 . -175.6(2) no
N11 C12 C13 N14 . . -55.6(3) no
C12 C13 N14 C15 . . -176.63(19) no
C13 N14 C15 C151 . . 60.0(3) no
C13 N14 C15 C16 . . 179.62(18) no
C13 N14 C15 C152 . . -62.5(3) no
N14 C15 C16 C17 . . 65.1(3) no
C151 C15 C16 C17 . . -175.9(2) no
C152 C15 C16 C17 . . -53.9(3) no
C15 C16 C17 N11 . 2_575 -65.9(3) no
C15 C16 C17 C171 . . 170.6(2) no
C15 C16 C17 C172 . . 51.2(4) no
C27 N21 C22 C23 2_666 . 178.51(19) no
N21 C22 C23 N24 . . 67.4(2) no
C22 C23 N24 C25 . . -174.68(19) no
C23 N24 C25 C252 . . 50.2(3) no
C23 N24 C25 C251 . . -71.5(2) no
C23 N24 C25 C26 . . 171.52(18) no
N24 C25 C26 C27 . . -68.9(3) no
C252 C25 C26 C27 . . 51.5(3) no
C251 C25 C26 C27 . . 174.9(2) no
C25 C26 C27 N21 . 2_666 67.9(3) no
C25 C26 C27 C271 . . -166.2(2) no
C36 C31 C32 C33 . . -2.5(3) no
C37 C31 C32 C33 . . 178.3(2) no
C31 C32 C33 C34 . . .8(3) no
C32 C33 C34 O34 . . -178.9(2) no
C32 C33 C34 C35 . . 1.2(3) no
O34 C34 C35 C36 . . 178.7(2) no
C33 C34 C35 C36 . . -1.4(3) no
C34 C35 C36 C31 . . -.4(3) no
C32 C31 C36 C35 . . 2.3(3) no
C37 C31 C36 C35 . . -178.5(2) no
C32 C31 C37 O31 . . 7.4(3) yes
C36 C31 C37 O31 . . -171.8(2) yes
C32 C31 C37 O32 . . -172.4(2) yes
C36 C31 C37 O32 . . 8.5(3) yes
C46 C41 C42 C43 . . .1(3) no
C47 C41 C42 C43 . . 179.5(2) no
C41 C42 C43 C44 . . -.7(3) no
C42 C43 C44 O44 . . -179.6(2) no
C42 C43 C44 C45 . . .4(4) no
O44 C44 C45 C46 . . -179.44(19) no
C43 C44 C45 C46 . . .6(3) no
C42 C41 C46 C45 . . .9(4) no
C47 C41 C46 C45 . . -178.5(2) no
C44 C45 C46 C41 . . -1.3(4) no
C46 C41 C47 O42 . . -13.4(3) yes
C42 C41 C47 O42 . . 167.2(2) yes
C46 C41 C47 O41 . . 165.9(2) yes
C42 C41 C47 O41 . . -13.5(3) yes
